data_4317977
loop_
_publ_author_name
'Xuhui Zhu'
'Eduard Rusanov'
'Ralph Kluge'
'Harry Schmidt'
'Dirk Steinborn'

_publ_section_title
;
 Synthesis, Characterization, and Structure of [{PtMe3(9-MeA)}3] (9-MeAH =
 9-Methyladenine): A Cyclic Trimeric Platinum(IV) Complex with a
 Nucleobase
;
_journal_name_full 'Inorganic Chemistry'
_journal_page_first 2667
_journal_page_last 2671
_journal_paper_doi 10.1021/ic0110530
_journal_volume 41
_journal_year 2002
_chemical_formula_sum 'C33 H64 N15 O3.5 Pt3'
_chemical_formula_weight 1312.26
_chemical_name_systematic
;
  ?
;
_space_group_IT_number 15
_symmetry_cell_setting monoclinic
_symmetry_space_group_name_Hall '-C 2yc'
_symmetry_space_group_name_H-M 'C 1 2/c 1'
_atom_sites_solution_hydrogens geom
_atom_sites_solution_primary direct
_atom_sites_solution_secondary difmap
_audit_creation_method SHELXL
_cell_angle_alpha 90.00
_cell_angle_beta 108.79(2)
_cell_angle_gamma 90.00
_cell_formula_units_Z 8
_cell_length_a 22.955(4)
_cell_length_b 20.820(4)
_cell_length_c 19.973(3)
_cell_measurement_reflns_used 8200
_cell_measurement_temperature 203(2)
_cell_measurement_theta_max 15.95
_cell_measurement_theta_min 2.15
_cell_volume 9037(3)
_computing_cell_refinement 'STOE-IPDS Software'
_computing_data_collection 'STOE-IPDS Software'
_computing_data_reduction 'STOE-IPDS Software'
_computing_molecular_graphics 'Siemens SHELXTL'
_computing_publication_material 'SHELXL-93 (Sheldrick, 1993)'
_computing_structure_refinement 'SHELXL-93 (Sheldrick, 1993)'
_computing_structure_solution 'SHELXS-86 (Sheldrick, 1990)'
_diffrn_ambient_temperature 203(2)
_diffrn_measurement_device 'STOE IPDS'
_diffrn_measurement_method '\f oscillation'
_diffrn_radiation_monochromator graphite
_diffrn_radiation_source 'fine-focus sealed tube'
_diffrn_radiation_type MoK\a
_diffrn_radiation_wavelength 0.71073
_diffrn_reflns_av_R_equivalents 0.1105
_diffrn_reflns_av_sigmaI/netI 0.0726
_diffrn_reflns_limit_h_max 25
_diffrn_reflns_limit_h_min -26
_diffrn_reflns_limit_k_max 25
_diffrn_reflns_limit_k_min -25
_diffrn_reflns_limit_l_max 24
_diffrn_reflns_limit_l_min -24
_diffrn_reflns_number 32869
_diffrn_reflns_theta_max 25.95
_diffrn_reflns_theta_min 2.15
_diffrn_standards_decay_% negligible
_diffrn_standards_interval_count 'every image '
_diffrn_standards_interval_time 'every image '
_diffrn_standards_number '200 for each image'
_exptl_absorpt_coefficient_mu 9.315
_exptl_absorpt_correction_type none
_exptl_crystal_colour colorless
_exptl_crystal_density_diffrn 1.929
_exptl_crystal_description prizm
_exptl_crystal_F_000 5032
_exptl_crystal_size_max .24
_exptl_crystal_size_mid .21
_exptl_crystal_size_min .21
_refine_diff_density_max 1.840
_refine_diff_density_min -1.358
_refine_diff_density_rms 0.211
_refine_ls_extinction_coef none
_refine_ls_extinction_method none
_refine_ls_goodness_of_fit_all 0.981
_refine_ls_goodness_of_fit_obs 1.049
_refine_ls_hydrogen_treatment noref
_refine_ls_matrix_type full
_refine_ls_number_parameters 482
_refine_ls_number_reflns 7796
_refine_ls_number_restraints 7
_refine_ls_restrained_S_all 1.075
_refine_ls_restrained_S_obs 1.052
_refine_ls_R_factor_all 0.0606
_refine_ls_R_factor_obs 0.0430
_refine_ls_shift/esd_max 0.049
_refine_ls_shift/esd_mean 0.001
_refine_ls_structure_factor_coef Fsqd
_refine_ls_weighting_details 'w=1/[\s^2^(Fo^2^)+(0.0649P)^2^+0.0000P] where P=(Fo^2^+2Fc^2^)/3'
_refine_ls_weighting_scheme calc
_refine_ls_wR_factor_all 0.1226
_refine_ls_wR_factor_obs 0.1047
_reflns_number_observed 6339
_reflns_number_total 8232
_reflns_observed_criterion >2sigma(I)
_cod_data_source_file ic0110530_2.cif
_cod_data_source_block 2
_cod_depositor_comments
;
The following automatic conversions were performed:

'_symmetry_cell_setting' value 'Monoclinic' changed to 'monoclinic'
according to the built-in table from CIF Core dictionary named
'cif_core.dic' version 2.4.1 from 2010-06-29.

Automatic conversion script
Id: cif_fix_values 1646 2011-03-28 12:23:43Z adriana 

The following automatic conversions were performed:

'_refine_ls_weighting_scheme' value 'calc
w=1/[\s^2^(Fo^2^)+(0.0649P)^2^+0.0000P] where P=(Fo^2^+2Fc^2^)/3' was
changed to 'calc'. New tag '_refine_ls_weighting_details' was
created. The value of the new tag was set to
'w=1/[\s^2^(Fo^2^)+(0.0649P)^2^+0.0000P] where P=(Fo^2^+2Fc^2^)/3'.

Automatic conversion script
Id: cif_fix_values 3143 2015-03-26 13:38:13Z robertas 
;
_cod_original_cell_volume 9036.8(27)
_cod_original_formula_sum 'C33 H64 N15 O3.50 Pt3'
_cod_database_code 4317977

loop_
_symmetry_equiv_pos_as_xyz
'x, y, z'
'-x, y, -z+1/2'
'x+1/2, y+1/2, z'
'-x+1/2, y+1/2, -z+1/2'
'-x, -y, -z'
'x, -y, z-1/2'
'-x+1/2, -y+1/2, -z'
'x+1/2, -y+1/2, z-1/2'

loop_
_atom_site_aniso_label
_atom_site_aniso_U_11
_atom_site_aniso_U_22
_atom_site_aniso_U_33
_atom_site_aniso_U_23
_atom_site_aniso_U_13
_atom_site_aniso_U_12
Pt1 0.0281(2) 0.0309(2) 0.0300(2) 0.00783(12) 0.01163(13) 0.00318(13)
Pt2 0.0349(2) 0.0259(2) 0.0235(2) -0.00042(11) 0.01017(13) 0.00298(13)
Pt3 0.0261(2) 0.0351(2) 0.0302(2) -0.00481(13) 0.00928(13) -0.00275(14)
C10A 0.035(6) 0.039(5) 0.051(5) 0.009(4) 0.020(4) -0.003(4)
C11A 0.041(6) 0.059(6) 0.038(5) 0.007(4) 0.014(4) 0.004(5)
C12A 0.046(6) 0.039(5) 0.049(5) 0.022(4) 0.007(4) 0.012(5)
C10B 0.053(7) 0.039(5) 0.042(5) -0.008(4) 0.015(4) -0.007(5)
C11B 0.060(7) 0.041(5) 0.035(5) 0.008(4) 0.010(4) 0.018(5)
C12B 0.044(6) 0.044(5) 0.029(4) 0.003(4) 0.018(4) 0.006(4)
C10C 0.036(7) 0.084(9) 0.043(5) -0.015(5) 0.012(4) -0.011(6)
C11C 0.038(6) 0.045(6) 0.057(6) -0.001(4) 0.022(5) 0.009(5)
C12C 0.045(7) 0.050(6) 0.070(7) -0.004(5) 0.026(5) -0.015(5)
N1A 0.028(4) 0.027(4) 0.036(4) 0.002(3) 0.011(3) 0.000(3)
C2A 0.039(6) 0.040(5) 0.037(5) 0.004(4) 0.012(4) -0.004(4)
N3A 0.030(5) 0.045(5) 0.042(4) 0.002(3) 0.013(3) -0.011(4)
C4A 0.021(5) 0.044(5) 0.031(4) 0.001(4) 0.007(3) -0.007(4)
C5A 0.034(5) 0.034(5) 0.023(4) 0.008(3) 0.008(3) 0.001(4)
C6A 0.027(5) 0.033(4) 0.021(4) 0.001(3) 0.008(3) 0.003(4)
N6A 0.023(4) 0.032(4) 0.032(3) 0.008(3) 0.008(3) 0.001(3)
N7A 0.019(4) 0.040(4) 0.036(4) 0.004(3) 0.007(3) 0.002(3)
C8A 0.041(6) 0.040(5) 0.033(4) 0.008(4) 0.009(4) 0.009(4)
N9A 0.021(4) 0.051(5) 0.031(3) 0.004(3) 0.008(3) -0.005(3)
C9A 0.033(6) 0.070(7) 0.049(6) 0.008(5) 0.014(4) -0.001(5)
N1B 0.030(5) 0.034(4) 0.032(4) 0.000(3) 0.012(3) 0.001(3)
C2B 0.043(6) 0.043(5) 0.028(4) -0.006(4) 0.013(4) 0.000(4)
N3B 0.055(6) 0.047(5) 0.031(4) -0.004(3) 0.021(4) -0.001(4)
C4B 0.046(6) 0.030(4) 0.028(4) 0.003(3) 0.020(4) 0.004(4)
C5B 0.033(5) 0.030(4) 0.026(4) 0.004(3) 0.008(3) 0.005(4)
N6B 0.034(4) 0.031(4) 0.025(3) -0.001(3) 0.013(3) 0.000(3)
C6B 0.026(5) 0.035(4) 0.021(4) 0.000(3) 0.007(3) 0.004(3)
N7B 0.033(4) 0.025(4) 0.029(3) 0.005(3) 0.013(3) 0.002(3)
C8B 0.038(6) 0.029(4) 0.031(4) 0.005(3) 0.012(4) 0.004(4)
N9B 0.054(6) 0.037(4) 0.039(4) 0.004(3) 0.030(4) 0.007(4)
C9B 0.079(10) 0.066(7) 0.049(6) 0.005(5) 0.047(6) 0.002(6)
N1C 0.028(4) 0.032(4) 0.034(4) 0.004(3) 0.010(3) 0.004(3)
C2C 0.037(6) 0.035(5) 0.042(5) 0.001(4) 0.014(4) 0.007(4)
N3C 0.029(5) 0.043(4) 0.055(5) -0.001(4) 0.023(4) 0.006(4)
C4C 0.044(6) 0.030(5) 0.044(5) -0.009(4) 0.028(4) -0.009(4)
C5C 0.030(5) 0.033(5) 0.036(4) -0.006(4) 0.015(4) -0.002(4)
C6C 0.036(5) 0.024(4) 0.026(4) -0.002(3) 0.011(3) -0.006(4)
N6C 0.033(4) 0.038(4) 0.022(3) -0.003(3) 0.009(3) 0.003(3)
N7C 0.031(5) 0.039(4) 0.033(4) -0.014(3) 0.011(3) -0.008(3)
C8C 0.044(6) 0.039(5) 0.038(5) -0.003(4) 0.020(4) -0.002(4)
N9C 0.035(5) 0.040(4) 0.045(4) -0.009(3) 0.023(3) -0.004(4)
C9C 0.057(8) 0.053(6) 0.062(6) -0.018(5) 0.039(5) 0.000(5)
O1 0.067(6) 0.053(5) 0.052(4) 0.009(4) 0.006(4) 0.011(4)
C13 0.127(16) 0.079(11) 0.078(10) 0.004(8) 0.017(10) 0.029(11)
C14 0.217(27) 0.155(19) 0.093(12) 0.005(12) 0.088(15) 0.106(19)
C15 0.085(10) 0.062(8) 0.051(6) 0.021(6) 0.010(6) 0.003(7)
C16 0.053(8) 0.091(10) 0.057(7) 0.016(7) 0.002(6) -0.015(7)
O2 0.134(15) 0.123(13) 0.038(6) 0.000 0.023(7) 0.000
C17 0.084(12) 0.081(11) 0.114(13) -0.009(10) 0.034(10) -0.009(9)
C18 0.086(12) 0.107(12) 0.062(8) -0.030(8) 0.024(8) -0.009(9)

loop_
_atom_site_label
_atom_site_type_symbol
_atom_site_fract_x
_atom_site_fract_y
_atom_site_fract_z
_atom_site_U_iso_or_equiv
_atom_site_thermal_displace_type
_atom_site_occupancy
_atom_site_calc_flag
_atom_site_refinement_flags
_atom_site_disorder_group
Pt1 Pt -0.06328(2) -0.33679(2) 0.03820(2) 0.02913(10) Uani 1 d . .
Pt2 Pt -0.15240(2) -0.09201(2) -0.082916(15) 0.02795(10) Uani 1 d . .
Pt3 Pt -0.26474(2) -0.32260(2) -0.21950(2) 0.03041(11) Uani 1 d . .
C10A C -0.1415(5) -0.3698(5) 0.0528(5) 0.040(2) Uani 1 d . .
H10A H -0.1606(5) -0.4011(5) 0.0172(5) 0.080 Uiso 1 d R .
H10B H -0.1693(5) -0.3346(5) 0.0496(5) 0.080 Uiso 1 d R .
H10C H -0.1315(5) -0.3892(5) 0.0987(5) 0.080 Uiso 1 d R .
C11A C -0.0368(5) -0.3036(5) 0.1414(5) 0.045(2) Uani 1 d . .
H11A H -0.0518(5) -0.2606(5) 0.1417(5) 0.080 Uiso 1 d R .
H11B H 0.0073(5) -0.3037(5) 0.1609(5) 0.080 Uiso 1 d R .
H11C H -0.0538(5) -0.3308(5) 0.1693(5) 0.080 Uiso 1 d R .
C12A C -0.0251(5) -0.4246(5) 0.0757(5) 0.046(3) Uani 1 d . .
H12A H 0.0186(5) -0.4230(5) 0.0851(5) 0.080 Uiso 1 d R .
H12B H -0.0426(5) -0.4573(5) 0.0412(5) 0.080 Uiso 1 d R .
H12C H -0.0336(5) -0.4343(5) 0.1186(5) 0.080 Uiso 1 d R .
C10B C -0.1089(5) -0.0066(5) -0.0410(5) 0.045(2) Uani 1 d . .
H10D H -0.1196(5) 0.0262(5) -0.0767(5) 0.080 Uiso 1 d R .
H10E H -0.0651(5) -0.0124(5) -0.0247(5) 0.080 Uiso 1 d R .
H10F H -0.1222(5) 0.0061(5) -0.0020(5) 0.080 Uiso 1 d R .
C11B C -0.2329(5) -0.0414(5) -0.1192(5) 0.046(3) Uani 1 d . .
H11D H -0.2657(5) -0.0695(5) -0.1449(5) 0.080 Uiso 1 d R .
H11E H -0.2284(5) -0.0076(5) -0.1498(5) 0.080 Uiso 1 d R .
H11F H -0.2424(5) -0.0233(5) -0.0797(5) 0.080 Uiso 1 d R .
C12B C -0.1722(5) -0.1051(5) 0.0095(4) 0.037(2) Uani 1 d . .
H12D H -0.1478(5) -0.1399(5) 0.0355(4) 0.080 Uiso 1 d R .
H12E H -0.2150(5) -0.1151(5) -0.0012(4) 0.080 Uiso 1 d R .
H12F H -0.1628(5) -0.0666(5) 0.0374(4) 0.080 Uiso 1 d R .
C10C C -0.3317(5) -0.3213(6) -0.3165(5) 0.055(3) Uani 1 d . .
H10G H -0.3193(5) -0.3460(6) -0.3503(5) 0.080 Uiso 1 d R .
H10H H -0.3392(5) -0.2777(6) -0.3326(5) 0.080 Uiso 1 d R .
H10I H -0.3686(5) -0.3392(6) -0.3116(5) 0.080 Uiso 1 d R .
C11C C -0.3232(5) -0.2761(5) -0.1785(5) 0.045(2) Uani 1 d . .
H11G H -0.3627(5) -0.2723(5) -0.2142(5) 0.080 Uiso 1 d R .
H11H H -0.3075(5) -0.2341(5) -0.1627(5) 0.080 Uiso 1 d R .
H11I H -0.3272(5) -0.3002(5) -0.1392(5) 0.080 Uiso 1 d R .
C12C C -0.3013(6) -0.4058(5) -0.1965(6) 0.053(3) Uani 1 d . .
H12G H -0.2797(6) -0.4184(5) -0.1487(6) 0.080 Uiso 1 d R .
H12H H -0.2978(6) -0.4390(5) -0.2283(6) 0.080 Uiso 1 d R .
H12I H -0.3439(6) -0.3990(5) -0.2018(6) 0.080 Uiso 1 d R .
N1A N -0.0656(3) -0.1460(3) -0.0493(4) 0.030(2) Uani 1 d . .
C2A C -0.0152(5) -0.1189(5) -0.0607(5) 0.039(2) Uani 1 d . .
H2AA H -0.0214(5) -0.0764(5) -0.0803(5) 0.080 Uiso 1 d R .
N3A N 0.0406(4) -0.1418(4) -0.0500(4) 0.039(2) Uani 1 d . .
C4A C 0.0455(4) -0.2018(4) -0.0209(4) 0.032(2) Uani 1 d . .
C5A C 0.0000(4) -0.2335(4) -0.0066(4) 0.031(2) Uani 1 d . .
C6A C -0.0594(4) -0.2065(4) -0.0189(4) 0.027(2) Uani 1 d . .
N6A N -0.0993(3) -0.2413(3) -0.0014(3) 0.029(2) Uani 1 d . .
H6AA H -0.1374(3) -0.2275(3) -0.0050(3) 0.080 Uiso 1 d R .
N7A N 0.0186(3) -0.2927(4) 0.0236(4) 0.032(2) Uani 1 d . .
C8A C 0.0780(5) -0.2967(5) 0.0264(4) 0.039(2) Uani 1 d . .
H8AA H 0.1040(5) -0.3333(5) 0.0438(4) 0.080 Uiso 1 d R .
N9A N 0.0965(3) -0.2422(4) 0.0006(3) 0.034(2) Uani 1 d . .
C9A C 0.1567(5) -0.2285(6) -0.0043(5) 0.050(3) Uani 1 d . .
H9AA H 0.1833(5) -0.2643(6) 0.0141(5) 0.080 Uiso 1 d R .
H9AB H 0.1539(5) -0.2215(6) -0.0528(5) 0.080 Uiso 1 d R .
H9AC H 0.1732(5) -0.1908(6) 0.0229(5) 0.080 Uiso 1 d R .
N1B N -0.2226(3) -0.2351(3) -0.2468(3) 0.031(2) Uani 1 d . .
C2B C -0.2165(5) -0.2302(5) -0.3118(4) 0.038(2) Uani 1 d . .
H2BA H -0.2334(5) -0.2657(5) -0.3427(4) 0.080 Uiso 1 d R .
N3B N -0.1915(4) -0.1855(4) -0.3411(4) 0.043(2) Uani 1 d . .
C4B C -0.1669(5) -0.1379(4) -0.2924(4) 0.033(2) Uani 1 d . .
C5B C -0.1690(4) -0.1372(4) -0.2250(4) 0.030(2) Uani 1 d . .
N6B N -0.1995(3) -0.1787(3) -0.1338(3) 0.029(2) Uani 1 d . .
H6BA H -0.2180(3) -0.2065(3) -0.1126(3) 0.080 Uiso 1 d R .
C6B C -0.1983(4) -0.1859(4) -0.1980(4) 0.027(2) Uani 1 d . .
N7B N -0.1401(3) -0.0841(3) -0.1887(3) 0.028(2) Uani 1 d . .
C8B C -0.1193(4) -0.0519(4) -0.2344(4) 0.032(2) Uani 1 d . .
H8BA H -0.0969(4) -0.0123(4) -0.2243(4) 0.080 Uiso 1 d R .
N9B N -0.1348(4) -0.0825(4) -0.2987(4) 0.040(2) Uani 1 d . .
C9B C -0.1215(6) -0.0592(6) -0.3611(6) 0.058(3) Uani 1 d . .
H9BA H -0.1369(6) -0.0880(6) -0.4004(6) 0.080 Uiso 1 d R .
H9BB H -0.1394(6) -0.0175(6) -0.3740(6) 0.080 Uiso 1 d R .
H9BC H -0.0776(6) -0.0561(6) -0.3486(6) 0.080 Uiso 1 d R .
N1C N -0.0877(3) -0.3722(3) -0.0723(4) 0.031(2) Uani 1 d . .
C2C C -0.0432(5) -0.4038(4) -0.0920(5) 0.038(2) Uani 1 d . .
H2CA H -0.0050(5) -0.4094(4) -0.0544(5) 0.080 Uiso 1 d R .
N3C N -0.0437(4) -0.4280(4) -0.1541(4) 0.040(2) Uani 1 d . .
C4C C -0.0990(5) -0.4156(4) -0.2040(5) 0.036(2) Uani 1 d . .
C5C C -0.1453(4) -0.3819(4) -0.1918(4) 0.032(2) Uani 1 d . .
C6C C -0.1417(4) -0.3585(4) -0.1246(4) 0.029(2) Uani 1 d . .
N6C N -0.1909(4) -0.3294(3) -0.1184(3) 0.031(2) Uani 1 d . .
H6CA H -0.1937(4) -0.3145(3) -0.0773(3) 0.080 Uiso 1 d R .
N7C N -0.1959(4) -0.3761(4) -0.2528(4) 0.034(2) Uani 1 d . .
C8C C -0.1777(5) -0.4076(4) -0.3006(5) 0.039(2) Uani 1 d . .
H8CA H -0.2026(5) -0.4120(4) -0.3493(5) 0.080 Uiso 1 d R .
N9C N -0.1204(4) -0.4327(4) -0.2748(4) 0.038(2) Uani 1 d . .
C9C C -0.0883(6) -0.4730(5) -0.3111(6) 0.053(3) Uani 1 d . .
H9CA H -0.1133(6) -0.4780(5) -0.3596(6) 0.080 Uiso 1 d R .
H9CB H -0.0503(6) -0.4523(5) -0.3088(6) 0.080 Uiso 1 d R .
H9CC H -0.0798(6) -0.5144(5) -0.2890(6) 0.080 Uiso 1 d R .
O1 O 0.1659(4) -0.4119(4) 0.1084(4) 0.061(2) Uani 1 d . .
C13 C 0.1912(9) -0.4560(8) 0.0740(8) 0.099(6) Uani 1 d . .
H13A H 0.1651(9) -0.4931(8) 0.0609(8) 0.080 Uiso 1 d R .
H13B H 0.2307(9) -0.4698(8) 0.1045(8) 0.080 Uiso 1 d R .
C14 C 0.1968(12) -0.4283(10) 0.0085(9) 0.146(10) Uani 1 d . .
H14A H 0.2144(12) -0.4587(10) -0.0157(9) 0.080 Uiso 1 d R .
H14B H 0.1571(12) -0.4151(10) -0.0221(9) 0.080 Uiso 1 d R .
H14C H 0.2233(12) -0.3915(10) 0.0219(9) 0.080 Uiso 1 d R .
C15 C 0.1619(7) -0.4319(6) 0.1743(6) 0.069(4) Uani 1 d . .
H15A H 0.2025(7) -0.4437(6) 0.2040(6) 0.080 Uiso 1 d R .
H15B H 0.1357(7) -0.4686(6) 0.1698(6) 0.080 Uiso 1 d R .
C16 C 0.1401(6) -0.3803(7) 0.2085(6) 0.071(4) Uani 1 d . .
H16A H 0.1393(6) -0.3938(7) 0.2541(6) 0.080 Uiso 1 d R .
H16B H 0.1667(6) -0.3437(7) 0.2138(6) 0.080 Uiso 1 d R .
H16C H 0.0993(6) -0.3689(7) 0.1793(6) 0.080 Uiso 1 d R .
O2 O 0.0000 -0.0797(8) 0.2500 0.100(5) Uani 1 d S .
C17 C -0.0044(9) -0.1191(8) 0.1913(9) 0.093(5) Uani 1 d . .
H17A H -0.0460(9) -0.1343(8) 0.1739(9) 0.080 Uiso 1 d R .
H17B H 0.0223(9) -0.1555(8) 0.2061(9) 0.080 Uiso 1 d R .
C18 C 0.0063(8) -0.0859(8) 0.1353(7) 0.085(5) Uani 1 d . .
H18A H 0.0014(8) -0.1143(8) 0.0960(7) 0.080 Uiso 1 d R .
H18B H -0.0208(8) -0.0498(8) 0.1202(7) 0.080 Uiso 1 d R .
H18C H 0.0481(8) -0.0711(8) 0.1527(7) 0.080 Uiso 1 d R .
O3 O -0.0483(4) -0.2497(4) -0.1952(4) 0.065(2) Uiso 1 d D .
H31 H -0.0254(4) -0.2192(4) -0.2035(4) 0.050 Uiso 1 d RD .
H32 H -0.0557(4) -0.2736(4) -0.2326(4) 0.050 Uiso 1 d RD .
O4 O -0.0579(16) -0.2997(15) -0.3464(7) 0.345(18) Uiso 1 d D .
H41 H -0.0644(16) -0.2726(15) -0.3173(7) 0.050 Uiso 1 d RD .
H42 H -0.0219(16) -0.2899(15) -0.3479(7) 0.050 Uiso 1 d RD .

loop_
_atom_type_symbol
_atom_type_description
_atom_type_scat_dispersion_real
_atom_type_scat_dispersion_imag
_atom_type_scat_source
C C 0.0033 0.0016 'International Tables Vol C Tables 4.2.6.8 and 6.1.1.4'
H H 0.0000 0.0000 'International Tables Vol C Tables 4.2.6.8 and 6.1.1.4'
N N 0.0061 0.0033 'International Tables Vol C Tables 4.2.6.8 and 6.1.1.4'
Pt Pt -1.7033 8.3905 'International Tables Vol C Tables 4.2.6.8 and 6.1.1.4'
O O 0.0106 0.0060 'International Tables Vol C Tables 4.2.6.8 and 6.1.1.4'

loop_
_geom_angle_atom_site_label_1
_geom_angle_atom_site_label_2
_geom_angle_atom_site_label_3
_geom_angle
_geom_angle_site_symmetry_1
_geom_angle_site_symmetry_3
_geom_angle_publ_flag
C10A Pt1 C12A 86.6(4) . . ?
C10A Pt1 C11A 87.7(4) . . ?
C12A Pt1 C11A 88.9(4) . . ?
C10A Pt1 N7A 175.1(3) . . ?
C12A Pt1 N7A 97.9(4) . . ?
C11A Pt1 N7A 90.2(4) . . ?
C10A Pt1 N6A 96.3(3) . . ?
C12A Pt1 N6A 177.1(4) . . ?
C11A Pt1 N6A 90.6(3) . . ?
N7A Pt1 N6A 79.2(3) . . ?
C10A Pt1 N1C 94.5(3) . . ?
C12A Pt1 N1C 90.5(3) . . ?
C11A Pt1 N1C 177.7(4) . . ?
N7A Pt1 N1C 87.6(3) . . ?
N6A Pt1 N1C 89.9(2) . . ?
C11B Pt2 C12B 87.2(4) . . ?
C11B Pt2 C10B 88.0(4) . . ?
C12B Pt2 C10B 88.2(4) . . ?
C11B Pt2 N6B 90.3(4) . . ?
C12B Pt2 N6B 95.1(3) . . ?
C10B Pt2 N6B 176.2(3) . . ?
C11B Pt2 N1A 177.1(3) . . ?
C12B Pt2 N1A 95.7(3) . . ?
C10B Pt2 N1A 92.5(4) . . ?
N6B Pt2 N1A 89.0(3) . . ?
C11B Pt2 N7B 90.1(3) . . ?
C12B Pt2 N7B 173.8(3) . . ?
C10B Pt2 N7B 97.3(3) . . ?
N6B Pt2 N7B 79.3(3) . . ?
N1A Pt2 N7B 87.0(3) . . ?
C11C Pt3 C12C 86.6(5) . . ?
C11C Pt3 C10C 89.1(4) . . ?
C12C Pt3 C10C 89.2(5) . . ?
C11C Pt3 N6C 94.3(4) . . ?
C12C Pt3 N6C 89.4(4) . . ?
C10C Pt3 N6C 176.3(4) . . ?
C11C Pt3 N7C 174.1(3) . . ?
C12C Pt3 N7C 91.5(4) . . ?
C10C Pt3 N7C 96.5(4) . . ?
N6C Pt3 N7C 80.1(3) . . ?
C11C Pt3 N1B 96.0(4) . . ?
C12C Pt3 N1B 177.4(4) . . ?
C10C Pt3 N1B 90.6(4) . . ?
N6C Pt3 N1B 90.6(3) . . ?
N7C Pt3 N1B 85.9(3) . . ?
C2A N1A C6A 118.3(8) . . ?
C2A N1A Pt2 118.0(6) . . ?
C6A N1A Pt2 123.6(6) . . ?
N3A C2A N1A 130.7(9) . . ?
C2A N3A C4A 110.0(8) . . ?
C5A C4A N3A 125.2(9) . . ?
C5A C4A N9A 105.9(8) . . ?
N3A C4A N9A 129.0(8) . . ?
C4A C5A N7A 112.3(8) . . ?
C4A C5A C6A 122.6(8) . . ?
N7A C5A C6A 125.0(8) . . ?
N6A C6A N1A 130.0(8) . . ?
N6A C6A C5A 117.0(7) . . ?
N1A C6A C5A 113.1(7) . . ?
C6A N6A Pt1 112.6(6) . . ?
C8A N7A C5A 103.9(7) . . ?
C8A N7A Pt1 150.0(6) . . ?
C5A N7A Pt1 105.9(6) . . ?
N7A C8A N9A 111.4(8) . . ?
C8A N9A C4A 106.5(8) . . ?
C8A N9A C9A 127.6(9) . . ?
C4A N9A C9A 126.0(8) . . ?
C2B N1B C6B 118.1(8) . . ?
C2B N1B Pt3 119.2(6) . . ?
C6B N1B Pt3 122.6(5) . . ?
N3B C2B N1B 132.1(8) . . ?
C2B N3B C4B 109.3(7) . . ?
C5B C4B N3B 124.7(8) . . ?
C5B C4B N9B 105.6(7) . . ?
N3B C4B N9B 129.6(7) . . ?
C4B C5B N7B 111.4(8) . . ?
C4B C5B C6B 122.8(8) . . ?
N7B C5B C6B 125.9(7) . . ?
C6B N6B Pt2 113.0(6) . . ?
N6B C6B N1B 129.9(8) . . ?
N6B C6B C5B 117.1(8) . . ?
N1B C6B C5B 113.0(7) . . ?
C8B N7B C5B 105.2(7) . . ?
C8B N7B Pt2 150.1(6) . . ?
C5B N7B Pt2 104.7(5) . . ?
N7B C8B N9B 111.4(8) . . ?
C8B N9B C4B 106.4(7) . . ?
C8B N9B C9B 125.7(9) . . ?
C4B N9B C9B 127.9(8) . . ?
C2C N1C C6C 117.1(7) . . ?
C2C N1C Pt1 118.1(6) . . ?
C6C N1C Pt1 124.4(6) . . ?
N3C C2C N1C 131.4(9) . . ?
C2C N3C C4C 109.6(8) . . ?
C5C C4C N3C 124.4(8) . . ?
C5C C4C N9C 106.0(8) . . ?
N3C C4C N9C 129.6(9) . . ?
C4C C5C N7C 111.6(8) . . ?
C4C C5C C6C 122.7(8) . . ?
N7C C5C C6C 125.6(8) . . ?
N6C C6C N1C 128.0(7) . . ?
N6C C6C C5C 117.3(8) . . ?
N1C C6C C5C 114.6(8) . . ?
C6C N6C Pt3 112.1(5) . . ?
C8C N7C C5C 102.7(8) . . ?
C8C N7C Pt3 152.4(7) . . ?
C5C N7C Pt3 104.9(5) . . ?
N7C C8C N9C 114.1(8) . . ?
C8C N9C C4C 105.7(7) . . ?
C8C N9C C9C 128.3(8) . . ?
C4C N9C C9C 126.0(9) . . ?
C13 O1 C15 115.6(10) . . ?
O1 C13 C14 110.7(13) . . ?
O1 C15 C16 110.9(10) . . ?
C17 O2 C17 108.8(19) . 2 ?
C18 C17 O2 113.2(14) . . ?

loop_
_geom_bond_atom_site_label_1
_geom_bond_atom_site_label_2
_geom_bond_distance
_geom_bond_site_symmetry_2
_geom_bond_publ_flag
Pt1 C10A 2.029(10) . ?
Pt1 C12A 2.061(9) . ?
Pt1 C11A 2.071(9) . ?
Pt1 N7A 2.194(8) . ?
Pt1 N6A 2.201(7) . ?
Pt1 N1C 2.221(7) . ?
Pt2 C11B 2.047(10) . ?
Pt2 C12B 2.056(8) . ?
Pt2 C10B 2.080(9) . ?
Pt2 N6B 2.180(7) . ?
Pt2 N1A 2.197(7) . ?
Pt2 N7B 2.226(7) . ?
Pt3 C11C 2.029(10) . ?
Pt3 C12C 2.040(10) . ?
Pt3 C10C 2.049(10) . ?
Pt3 N6C 2.183(7) . ?
Pt3 N7C 2.204(8) . ?
Pt3 N1B 2.211(7) . ?
N1A C2A 1.369(12) . ?
N1A C6A 1.385(10) . ?
C2A N3A 1.318(13) . ?
N3A C4A 1.367(12) . ?
C4A C5A 1.340(13) . ?
C4A N9A 1.392(12) . ?
C5A N7A 1.379(11) . ?
C5A C6A 1.421(12) . ?
C6A N6A 1.301(11) . ?
N7A C8A 1.348(12) . ?
C8A N9A 1.370(12) . ?
N9A C9A 1.445(13) . ?
N1B C2B 1.354(11) . ?
N1B C6B 1.400(10) . ?
C2B N3B 1.326(13) . ?
N3B C4B 1.376(11) . ?
C4B C5B 1.363(11) . ?
C4B N9B 1.397(12) . ?
C5B N7B 1.371(11) . ?
C5B C6B 1.415(12) . ?
N6B C6B 1.300(10) . ?
N7B C8B 1.338(11) . ?
C8B N9B 1.374(11) . ?
N9B C9B 1.457(12) . ?
N1C C2C 1.374(12) . ?
N1C C6C 1.370(11) . ?
C2C N3C 1.334(12) . ?
N3C C4C 1.362(13) . ?
C4C C5C 1.359(13) . ?
C4C N9C 1.387(11) . ?
C5C N7C 1.392(11) . ?
C5C C6C 1.405(11) . ?
C6C N6C 1.322(11) . ?
N7C C8C 1.332(12) . ?
C8C N9C 1.354(13) . ?
N9C C9C 1.453(12) . ?
O1 C13 1.38(2) . ?
O1 C15 1.411(14) . ?
C13 C14 1.47(2) . ?
C15 C16 1.45(2) . ?
O2 C17 1.41(2) . ?
O2 C17 1.41(2) 2 ?
C17 C18 1.40(2) . ?
